data_7714262
loop_
_publ_author_name
'Zhu, Shuang-Shuang'
'Xie, Zhenlang'
'Deng, Lan'
'Wang, Si-Yuan'
'Ni, Lubin'
'Zhou, Zhao-Hui'

_publ_section_title
;
 Protonated and deprotonated vanadyl imidazole tartrates for the mimics of
 the vanadium coordination in FeV-cofactor of V-nitrogenase
;
_journal_name_full 'Dalton Transactions'
_journal_paper_doi 10.1039/D3DT02903D
_journal_year 2023
_chemical_absolute_configuration ad
_chemical_formula_moiety 'C14 H14 N4 O14 V2, 2(C3 H5 N2), C3 H4 N2'
_chemical_formula_sum 'C23 H28 N10 O14 V2'
_chemical_formula_weight 770.43
_space_group_crystal_system monoclinic
_space_group_IT_number 4
_space_group_name_Hall 'P 2yb'
_space_group_name_H-M_alt 'P 1 21 1'
_atom_sites_solution_hydrogens mixed
_atom_sites_solution_primary dual
_audit_creation_date 2018-07-13
_audit_creation_method
;
Olex2 1.2
(compiled 2018.05.29 svn.r3508 for OlexSys, GUI svn.r5506)
;
_audit_update_record
;
2018-08-25 deposited with the CCDC.	2023-10-16 downloaded from the CCDC.
;
_cell_angle_alpha 90
_cell_angle_beta 109.160(4)
_cell_angle_gamma 90
_cell_formula_units_Z 2
_cell_length_a 8.9068(3)
_cell_length_b 19.6606(6)
_cell_length_c 9.8849(4)
_cell_measurement_reflns_used 1896
_cell_measurement_temperature 173
_cell_measurement_theta_max 26.2580
_cell_measurement_theta_min 2.8660
_cell_volume 1635.09(11)
_computing_cell_refinement 'CrysAlisPro 1.171.38.43 (Rigaku OD, 2015)'
_computing_data_collection 'CrysAlisPro 1.171.38.43 (Rigaku OD, 2015)'
_computing_data_reduction 'CrysAlisPro 1.171.38.43 (Rigaku OD, 2015)'
_computing_molecular_graphics 'Olex2 (Dolomanov et al., 2009)'
_computing_publication_material 'Olex2 (Dolomanov et al., 2009)'
_computing_structure_refinement 'ShelXL (Sheldrick, 2015)'
_computing_structure_solution 'ShelXT (Sheldrick, 2015)'
_diffrn_ambient_temperature 173
_diffrn_detector 'CCD plate'
_diffrn_detector_area_resol_mean 16.1903
_diffrn_detector_type Sapphire3
_diffrn_measured_fraction_theta_full 1.000
_diffrn_measured_fraction_theta_max 1.000
_diffrn_measurement_details
;
List of Runs (angles in degrees, time in seconds):

  # Type    Start    End  Width  t~exp~   \w     \q     \k     \f   Frames
#--------------------------------------------------------------------------
  1  \w    -52.00  51.00   1.00    5.00    --  -18.45  77.00 -90.00  103
  2  \w    -52.00  49.00   1.00    5.00    --  -18.45  77.00  30.00  101
  3  \w     67.00  92.00   1.00    5.00    --   19.70  77.00  60.00   25
;
_diffrn_measurement_device 'four-circle diffractometer'
_diffrn_measurement_device_type 'Xcalibur, Sapphire3, Gemini ultra'
_diffrn_measurement_method '\w scans'
_diffrn_orient_matrix_type 'CrysAlisPro convention (1999,Acta A55,543-557)'
_diffrn_orient_matrix_UB_11 0.0776865000
_diffrn_orient_matrix_UB_12 -0.0138934000
_diffrn_orient_matrix_UB_13 0.0263143000
_diffrn_orient_matrix_UB_21 0.0324935000
_diffrn_orient_matrix_UB_22 0.0323456000
_diffrn_orient_matrix_UB_23 -0.0059110000
_diffrn_orient_matrix_UB_31 0.0036719000
_diffrn_orient_matrix_UB_32 0.0078862000
_diffrn_orient_matrix_UB_33 0.0710825000
_diffrn_radiation_monochromator graphite
_diffrn_radiation_probe x-ray
_diffrn_radiation_type MoK\a
_diffrn_radiation_wavelength 0.71073
_diffrn_reflns_av_R_equivalents 0.0298
_diffrn_reflns_av_unetI/netI 0.0615
_diffrn_reflns_Laue_measured_fraction_full 1.000
_diffrn_reflns_Laue_measured_fraction_max 1.000
_diffrn_reflns_limit_h_max 10
_diffrn_reflns_limit_h_min -10
_diffrn_reflns_limit_k_max 21
_diffrn_reflns_limit_k_min -23
_diffrn_reflns_limit_l_max 11
_diffrn_reflns_limit_l_min -6
_diffrn_reflns_number 5991
_diffrn_reflns_point_group_measured_fraction_full 0.797
_diffrn_reflns_point_group_measured_fraction_max 0.797
_diffrn_reflns_theta_full 24.990
_diffrn_reflns_theta_max 24.990
_diffrn_reflns_theta_min 2.181
_diffrn_source 'fine-focus sealed X-ray tube'
_diffrn_source_type 'Enhance (Mo) X-ray Source'
_exptl_absorpt_coefficient_mu 0.652
_exptl_absorpt_correction_T_max 1.00000
_exptl_absorpt_correction_T_min 0.85665
_exptl_absorpt_correction_type multi-scan
_exptl_absorpt_process_details
;
CrysAlisPro 1.171.38.43 (Rigaku Oxford Diffraction, 2015)
Empirical absorption correction using spherical harmonics,
 implemented in SCALE3 ABSPACK scaling algorithm.
;
_exptl_crystal_colour violet
_exptl_crystal_colour_primary violet
_exptl_crystal_density_diffrn 1.565
_exptl_crystal_description block
_exptl_crystal_F_000 788
_exptl_crystal_size_max 0.4
_exptl_crystal_size_mid 0.3
_exptl_crystal_size_min 0.2
_refine_diff_density_max 0.401
_refine_diff_density_min -0.365
_refine_diff_density_rms 0.067
_refine_ls_abs_structure_details
;
 Flack x determined using 1411 quotients [(I+)-(I-)]/[(I+)+(I-)]
 (Parsons, Flack and Wagner, Acta Cryst. B69 (2013) 249-259).
;
_refine_ls_abs_structure_Flack 0.02(2)
_refine_ls_extinction_method none
_refine_ls_goodness_of_fit_ref 1.043
_refine_ls_hydrogen_treatment mixed
_refine_ls_matrix_type full
_refine_ls_number_parameters 472
_refine_ls_number_reflns 4595
_refine_ls_number_restraints 188
_refine_ls_restrained_S_all 1.099
_refine_ls_R_factor_all 0.0405
_refine_ls_R_factor_gt 0.0377
_refine_ls_shift/su_max 0.001
_refine_ls_shift/su_mean 0.000
_refine_ls_structure_factor_coef Fsqd
_refine_ls_weighting_details 'w=1/[\s^2^(Fo^2^)+(0.0423P)^2^] where P=(Fo^2^+2Fc^2^)/3'
_refine_ls_weighting_scheme calc
_refine_ls_wR_factor_gt 0.0904
_refine_ls_wR_factor_ref 0.0932
_reflns_Friedel_coverage 0.545
_reflns_Friedel_fraction_full 0.581
_reflns_Friedel_fraction_max 0.581
_reflns_number_gt 4361
_reflns_number_total 4595
_reflns_threshold_expression 'I > 2\s(I)'
_cod_data_source_file d3dt02903d2.cif
_cod_data_source_block exp_18851
_cod_database_code 7714262
_shelx_shelxl_version_number 2014/7
_shelx_space_group_comment
;
The symmetry employed for this shelxl refinement is uniquely defined
by the following loop, which should always be used as a source of
symmetry information in preference to the above space-group names.
They are only intended as comments.
;
_shelx_estimated_absorpt_t_max 0.881
_shelx_estimated_absorpt_t_min 0.780
_reflns_odcompleteness_completeness 99.93
_reflns_odcompleteness_iscentric 1
_reflns_odcompleteness_theta 25.07
_olex2_refinement_description
;
1. Fixed Uiso
 At 1.2 times of:
  All C(H) groups, All N(H) groups
 At 1.5 times of:
  All O(H) groups
2. Restrained distances
 O11-H11
 0.85 with sigma of 0.01
 O4-H4
 0.85 with sigma of 0.01
 C18-H18
 1 with sigma of 0.01
 C10-H11
 1.893847 with sigma of 0.02
 V2-H11
 3.018167 with sigma of 0.02
 C3-H4
 1.864024 with sigma of 0.02
 V1-H4
 2.813709 with sigma of 0.02
3. Uiso/Uaniso restraints and constraints
C4 \\sim C8 \\sim C18 \\sim C3 \\sim C5 \\sim C11 \\sim C1 \\sim C9 \\sim C2
\\sim C21 \\sim C10 \\sim C6 \\sim C15 \\sim C19 \\sim C20 \\sim C7 \\sim C12
\\sim C17 \\sim C22 \\sim C23 \\sim C16 \\sim C14 \\sim C13: within 3.8A with
sigma of 0.005 and sigma for terminal atoms of 0.01
4.a Ternary CH refined with riding coordinates:
 C8(H8), C3(H3), C1(H1), C10(H10)
4.b Aromatic/amide H refined with riding coordinates:
 N5(H5A), N2(H2), N6(H6A), N10(H10A), C5(H5), C21(H21), C6(H6), C15(H15),
 C19(H19), C7(H7), C12(H12), C17(H17), C22(H22), C23(H23), C14(H14), C13(H13)
;
_olex2_submission_special_instructions 'No special instructions were received'
_oxdiff_exptl_absorpt_empirical_details
;
Empirical correction (ABSPACK) includes:
- Absorption correction using spherical harmonics
- Frame scaling
;
_oxdiff_exptl_absorpt_empirical_full_max 1.513
_oxdiff_exptl_absorpt_empirical_full_min 0.901

loop_
_space_group_symop_operation_xyz
'x, y, z'
'-x, y+1/2, -z'

loop_
_atom_site_label
_atom_site_type_symbol
_atom_site_fract_x
_atom_site_fract_y
_atom_site_fract_z
_atom_site_U_iso_or_equiv
_atom_site_adp_type
_atom_site_occupancy
_atom_site_site_symmetry_order
_atom_site_calc_flag
_atom_site_refinement_flags_posn
_atom_site_refinement_flags_adp
_atom_site_refinement_flags_occupancy
_atom_site_disorder_assembly
_atom_site_disorder_group
V1 V 0.73091(9) 0.63268(4) 0.69308(8) 0.0153(2) Uani 1 1 d D . . . .
V2 V 0.60590(10) 0.36170(4) 0.68059(9) 0.0178(2) Uani 1 1 d D . . . .
O2 O 0.5776(4) 0.62053(19) 0.4967(3) 0.0185(8) Uani 1 1 d . . . . .
O11 O 0.7738(4) 0.44661(17) 0.8078(3) 0.0163(8) Uani 1 1 d D . . . .
H11 H 0.746(3) 0.4896(7) 0.800(4) 0.024 Uiso 1 1 d DR . . . .
O5 O 0.9098(4) 0.61050(17) 0.8799(3) 0.0173(8) Uani 1 1 d . . . . .
O4 O 0.8558(4) 0.54767(18) 0.6427(3) 0.0155(7) Uani 1 1 d D . . . .
H4 H 0.871(5) 0.537(2) 0.5643(19) 0.023 Uiso 1 1 d DR . . . .
O8 O 0.5044(4) 0.43952(18) 0.5614(3) 0.0175(8) Uani 1 1 d . . . . .
O1 O 0.5945(4) 0.56212(17) 0.7382(3) 0.0150(8) Uani 1 1 d . . . . .
O10 O 0.3292(4) 0.48141(19) 0.8256(4) 0.0225(9) Uani 1 1 d . . . . .
O9 O 0.4760(4) 0.39491(18) 0.7969(4) 0.0214(8) Uani 1 1 d . . . . .
O12 O 0.7847(4) 0.36466(19) 0.5993(3) 0.0213(8) Uani 1 1 d . . . . .
O3 O 0.3467(4) 0.5749(2) 0.3713(4) 0.0241(9) Uani 1 1 d . . . . .
O6 O 1.1074(4) 0.5438(2) 1.0030(4) 0.0224(9) Uani 1 1 d . . . . .
O7 O 0.6714(4) 0.69888(19) 0.7554(4) 0.0255(9) Uani 1 1 d . . . . .
O14 O 0.5137(4) 0.2974(2) 0.5937(4) 0.0309(10) Uani 1 1 d . . . . .
N1 N 0.8873(5) 0.6894(2) 0.6129(4) 0.0194(10) Uani 1 1 d . . . . .
O13 O 1.0308(4) 0.3955(2) 0.6153(4) 0.0350(10) Uani 1 1 d . . . . .
N5 N 0.5559(5) 0.6182(3) 0.9801(4) 0.0262(11) Uani 1 1 d . . . . .
H5A H 0.5592 0.6054 0.8958 0.031 Uiso 1 1 calc R . . . .
N2 N 0.9759(5) 0.7766(3) 0.5222(5) 0.0300(12) Uani 1 1 d . . . . .
H2 H 0.9779 0.8165 0.4825 0.036 Uiso 1 1 calc R . . . .
N8 N 0.3641(6) 0.4109(3) 0.0712(5) 0.0313(12) Uani 1 1 d . . . . .
N9 N 0.8790(5) 0.5294(3) 0.3970(5) 0.0261(11) Uani 1 1 d . . . . .
C4 C 1.0017(6) 0.5594(3) 0.8909(5) 0.0168(10) Uani 1 1 d . U . . .
N6 N 0.4863(5) 0.6255(3) 1.1668(4) 0.0311(11) Uani 1 1 d . . . . .
H6A H 0.4347 0.6185 1.2278 0.037 Uiso 1 1 calc R . . . .
N3 N 0.7544(5) 0.3040(2) 0.8553(5) 0.0267(11) Uani 1 1 d . . . . .
N10 N 0.9532(6) 0.5324(3) 0.2087(5) 0.0404(14) Uani 1 1 d . . . . .
H10A H 1.0102 0.5416 0.1532 0.048 Uiso 1 1 calc R . . . .
N7 N 0.4173(6) 0.3999(3) 0.2989(5) 0.0250(11) Uani 1 1 d . . . . .
N4 N 0.9101(7) 0.2231(3) 0.9737(7) 0.0461(17) Uani 1 1 d . . . . .
C8 C 0.3998(6) 0.4782(3) 0.6105(5) 0.0168(10) Uani 1 1 d . U . . .
H8 H 0.2901 0.4741 0.5399 0.020 Uiso 1 1 calc R . . . .
C18 C 0.3523(7) 0.4401(3) 0.1878(6) 0.0274(12) Uani 1 1 d D U . . .
C3 C 0.9738(6) 0.5164(2) 0.7560(5) 0.0160(10) Uani 1 1 d D U . . .
H3 H 1.0745 0.5137 0.7324 0.019 Uiso 1 1 calc R . . . .
C5 C 0.8522(7) 0.7498(3) 0.5540(6) 0.0256(12) Uani 1 1 d . U . . .
H5 H 0.7525 0.7718 0.5362 0.031 Uiso 1 1 calc R . . . .
C11 C 0.9122(6) 0.3990(3) 0.6550(6) 0.0225(11) Uani 1 1 d . U . . .
C1 C 0.4477(6) 0.5535(3) 0.6261(5) 0.0173(10) Uani 1 1 d . U . . .
H1 H 0.3646 0.5791 0.6530 0.021 Uiso 1 1 calc R . . . .
C9 C 0.3998(6) 0.4500(3) 0.7551(5) 0.0175(11) Uani 1 1 d . U . . .
C2 C 0.4553(6) 0.5835(3) 0.4854(5) 0.0163(10) Uani 1 1 d . U . . .
C21 C 0.9857(7) 0.5514(3) 0.3440(6) 0.0326(12) Uani 1 1 d . U . . .
H21 H 1.0756 0.5777 0.3957 0.039 Uiso 1 1 calc R . . . .
C10 C 0.9229(6) 0.4453(3) 0.7816(5) 0.0189(10) Uani 1 1 d D U . . .
H10 H 1.0051 0.4263 0.8684 0.023 Uiso 1 1 calc R . . . .
C6 C 1.0977(7) 0.7305(3) 0.5629(6) 0.0308(13) Uani 1 1 d . U . . .
H6 H 1.2003 0.7352 0.5542 0.037 Uiso 1 1 calc R . . . .
C15 C 0.4565(7) 0.5954(3) 1.0418(6) 0.0304(13) Uani 1 1 d . U . . .
H15 H 0.3760 0.5624 1.0027 0.037 Uiso 1 1 calc R . . . .
C19 C 0.4397(8) 0.3496(3) 0.1096(6) 0.0407(14) Uani 1 1 d . U . . .
H19 H 0.4645 0.3179 0.0476 0.049 Uiso 1 1 calc R . . . .
C20 C 0.4719(8) 0.3429(3) 0.2519(6) 0.0393(14) Uani 1 1 d . U . . .
C7 C 1.0417(6) 0.6767(3) 0.6182(6) 0.0278(11) Uani 1 1 d . U . . .
H7 H 1.0998 0.6365 0.6549 0.033 Uiso 1 1 calc R . . . .
C12 C 0.8128(9) 0.2438(3) 0.8487(7) 0.0430(15) Uani 1 1 d . U . . .
H12 H 0.7881 0.2177 0.7633 0.052 Uiso 1 1 calc R . . . .
C17 C 0.6536(8) 0.6651(4) 1.0674(6) 0.0402(15) Uani 1 1 d . U . . .
H17 H 0.7363 0.6900 1.0491 0.048 Uiso 1 1 calc R . . . .
C22 C 0.8159(8) 0.4961(4) 0.1715(7) 0.0438(15) Uani 1 1 d . U . . .
H22 H 0.7628 0.4760 0.0810 0.053 Uiso 1 1 calc R . . . .
C23 C 0.7696(8) 0.4942(4) 0.2894(6) 0.0388(13) Uani 1 1 d . U . . .
H23 H 0.6773 0.4723 0.2961 0.047 Uiso 1 1 calc R . . . .
C16 C 0.6089(8) 0.6689(4) 1.1861(7) 0.0424(15) Uani 1 1 d . U . . .
C14 C 0.8260(10) 0.3228(4) 0.9943(7) 0.0589(17) Uani 1 1 d . U . . .
H14 H 0.8106 0.3652 1.0339 0.071 Uiso 1 1 calc R . . . .
C13 C 0.9193(11) 0.2739(4) 1.0659(8) 0.069(2) Uani 1 1 d . U . . .
H13 H 0.9816 0.2746 1.1644 0.083 Uiso 1 1 calc R . . . .
H7A H 0.445(9) 0.414(4) 0.399(8) 0.07(2) Uiso 1 1 d . . . . .
H18 H 0.305(7) 0.4852(16) 0.194(6) 0.044(19) Uiso 1 1 d D . . . .
H20 H 0.533(8) 0.308(4) 0.334(7) 0.051(19) Uiso 1 1 d . . . . .
H8A H 0.339(6) 0.431(3) -0.003(6) 0.020(16) Uiso 1 1 d . . . . .
H16 H 0.656(9) 0.696(4) 1.252(8) 0.07(3) Uiso 1 1 d . . . . .
H4A H 0.974(10) 0.194(4) 1.002(8) 0.06(2) Uiso 1 1 d . . . . .

loop_
_atom_site_aniso_label
_atom_site_aniso_U_11
_atom_site_aniso_U_22
_atom_site_aniso_U_33
_atom_site_aniso_U_23
_atom_site_aniso_U_13
_atom_site_aniso_U_12
V1 0.0175(4) 0.0122(4) 0.0172(4) 0.0005(4) 0.0070(3) 0.0006(4)
V2 0.0190(4) 0.0136(4) 0.0190(4) 0.0002(4) 0.0037(4) -0.0008(4)
O2 0.0171(17) 0.021(2) 0.0165(16) 0.0047(16) 0.0045(14) 0.0002(15)
O11 0.0203(17) 0.0114(18) 0.0181(18) -0.0008(15) 0.0075(15) 0.0017(14)
O5 0.0210(17) 0.0143(19) 0.0177(17) -0.0027(14) 0.0078(15) 0.0009(15)
O4 0.0170(17) 0.0176(19) 0.0128(16) -0.0015(15) 0.0064(14) 0.0018(15)
O8 0.0207(18) 0.0181(19) 0.0139(17) 0.0028(15) 0.0060(14) 0.0013(15)
O1 0.0174(17) 0.0162(19) 0.0107(16) 0.0009(14) 0.0037(14) -0.0014(14)
O10 0.0201(17) 0.031(2) 0.0176(18) 0.0029(18) 0.0080(15) 0.0019(18)
O9 0.0236(19) 0.021(2) 0.0200(17) 0.0064(16) 0.0072(15) -0.0002(16)
O12 0.0222(17) 0.0170(19) 0.0236(18) -0.0063(17) 0.0061(15) -0.0032(17)
O3 0.0176(18) 0.034(2) 0.0164(18) 0.0044(17) -0.0007(16) -0.0016(16)
O6 0.0195(19) 0.030(2) 0.0164(17) 0.0004(17) 0.0042(16) 0.0017(17)
O7 0.033(2) 0.015(2) 0.033(2) 0.0020(17) 0.0167(19) 0.0009(16)
O14 0.029(2) 0.023(2) 0.036(2) -0.0046(19) 0.0047(18) -0.0049(17)
N1 0.021(2) 0.018(2) 0.021(2) 0.0000(19) 0.0092(19) -0.0042(19)
O13 0.024(2) 0.033(2) 0.054(3) -0.022(2) 0.021(2) -0.0034(18)
N5 0.029(2) 0.035(3) 0.017(2) -0.004(2) 0.0109(19) -0.002(2)
N2 0.035(3) 0.023(3) 0.034(3) 0.010(2) 0.014(2) -0.005(2)
N8 0.041(3) 0.033(3) 0.017(2) 0.006(2) 0.006(2) -0.006(2)
N9 0.027(2) 0.035(3) 0.019(2) -0.001(2) 0.011(2) 0.001(2)
C4 0.014(2) 0.016(2) 0.020(2) 0.000(2) 0.0063(19) -0.0019(19)
N6 0.037(3) 0.038(3) 0.024(2) 0.004(3) 0.019(2) 0.001(3)
N3 0.032(3) 0.019(3) 0.026(2) 0.008(2) 0.005(2) 0.000(2)
N10 0.047(3) 0.054(4) 0.030(3) 0.011(3) 0.026(3) 0.018(3)
N7 0.029(3) 0.027(3) 0.017(2) 0.002(2) 0.006(2) -0.004(2)
N4 0.048(4) 0.032(3) 0.056(4) 0.028(3) 0.015(3) 0.019(3)
C8 0.014(2) 0.018(2) 0.016(2) -0.001(2) 0.0022(18) 0.0007(19)
C18 0.037(3) 0.026(3) 0.019(2) 0.004(2) 0.011(2) 0.000(2)
C3 0.017(2) 0.014(2) 0.019(2) -0.0002(18) 0.0086(18) 0.0030(18)
C5 0.024(2) 0.022(3) 0.032(3) 0.008(2) 0.011(2) -0.002(2)
C11 0.023(2) 0.016(2) 0.028(2) 0.001(2) 0.007(2) 0.005(2)
C1 0.013(2) 0.019(2) 0.018(2) 0.002(2) 0.0035(18) 0.0047(19)
C9 0.013(2) 0.018(3) 0.019(2) -0.002(2) 0.0024(19) -0.002(2)
C2 0.017(2) 0.016(2) 0.019(2) 0.001(2) 0.010(2) 0.004(2)
C21 0.031(2) 0.042(3) 0.029(2) 0.002(2) 0.015(2) 0.001(2)
C10 0.017(2) 0.017(2) 0.022(2) 0.0004(19) 0.0052(18) 0.0032(19)
C6 0.025(2) 0.029(3) 0.045(3) 0.005(3) 0.020(2) -0.002(2)
C15 0.033(3) 0.038(3) 0.022(2) -0.002(2) 0.011(2) -0.006(2)
C19 0.072(3) 0.025(3) 0.025(3) -0.001(2) 0.016(3) 0.003(3)
C20 0.064(3) 0.025(3) 0.027(3) 0.002(2) 0.012(3) 0.002(3)
C7 0.023(2) 0.026(2) 0.037(2) 0.005(2) 0.0132(19) 0.0014(19)
C12 0.064(4) 0.030(3) 0.036(3) 0.012(3) 0.018(3) 0.018(3)
C17 0.043(3) 0.048(3) 0.030(3) -0.005(3) 0.013(3) -0.020(3)
C22 0.056(3) 0.046(3) 0.028(3) -0.010(3) 0.012(3) 0.000(3)
C23 0.044(3) 0.041(3) 0.033(3) -0.006(2) 0.013(2) -0.009(2)
C16 0.047(3) 0.051(3) 0.028(3) -0.014(3) 0.011(3) -0.013(3)
C14 0.086(4) 0.038(3) 0.037(3) 0.008(3) -0.001(3) 0.018(3)
C13 0.098(4) 0.042(4) 0.045(3) 0.019(3) -0.005(3) 0.020(3)

loop_
_atom_type_symbol
_atom_type_description
_atom_type_scat_dispersion_real
_atom_type_scat_dispersion_imag
_atom_type_scat_source
C C 0.0033 0.0016 'International Tables Vol C Tables 4.2.6.8 and 6.1.1.4'
H H 0.0000 0.0000 'International Tables Vol C Tables 4.2.6.8 and 6.1.1.4'
N N 0.0061 0.0033 'International Tables Vol C Tables 4.2.6.8 and 6.1.1.4'
O O 0.0106 0.0060 'International Tables Vol C Tables 4.2.6.8 and 6.1.1.4'
V V 0.3005 0.5294 'International Tables Vol C Tables 4.2.6.8 and 6.1.1.4'

loop_
_geom_angle_atom_site_label_1
_geom_angle_atom_site_label_2
_geom_angle_atom_site_label_3
_geom_angle
_geom_angle_site_symmetry_1
_geom_angle_site_symmetry_3
_geom_angle_publ_flag
O2 V1 O5 159.30(14) . . ?
O2 V1 O4 85.56(13) . . ?
O2 V1 O1 81.99(14) . . ?
O2 V1 N1 91.32(15) . . ?
O5 V1 O4 74.67(13) . . ?
O5 V1 N1 92.11(15) . . ?
O1 V1 O5 90.07(13) . . ?
O1 V1 O4 84.87(14) . . ?
O1 V1 N1 166.15(16) . . ?
O7 V1 O2 105.39(17) . . ?
O7 V1 O5 94.79(16) . . ?
O7 V1 O4 168.42(17) . . ?
O7 V1 O1 100.18(17) . . ?
O7 V1 N1 93.27(19) . . ?
N1 V1 O4 82.52(16) . . ?
O8 V2 O11 81.50(13) . . ?
O8 V2 O9 81.39(14) . . ?
O8 V2 O12 90.39(15) . . ?
O8 V2 N3 160.98(17) . . ?
O9 V2 O11 81.04(13) . . ?
O9 V2 O12 155.56(15) . . ?
O9 V2 N3 91.73(17) . . ?
O12 V2 O11 74.98(13) . . ?
O12 V2 N3 88.68(17) . . ?
O14 V2 O11 171.51(18) . . ?
O14 V2 O8 103.91(17) . . ?
O14 V2 O9 106.07(19) . . ?
O14 V2 O12 98.23(18) . . ?
O14 V2 N3 95.02(19) . . ?
N3 V2 O11 79.91(15) . . ?
C2 O2 V1 116.4(3) . . ?
C10 O11 V2 111.1(3) . . ?
C4 O5 V1 122.0(3) . . ?
C3 O4 V1 117.7(3) . . ?
C8 O8 V2 116.2(3) . . ?
C1 O1 V1 112.5(3) . . ?
C9 O9 V2 116.1(3) . . ?
C11 O12 V2 123.5(3) . . ?
C5 N1 V1 123.3(4) . . ?
C5 N1 C7 105.6(5) . . ?
C7 N1 V1 131.0(4) . . ?
C15 N5 C17 109.0(5) . . ?
C5 N2 C6 107.6(5) . . ?
C18 N8 C19 108.2(5) . . ?
C21 N9 C23 106.4(5) . . ?
O5 C4 C3 116.4(4) . . ?
O6 C4 O5 123.4(5) . . ?
O6 C4 C3 120.2(5) . . ?
C15 N6 C16 108.7(5) . . ?
C12 N3 V2 126.6(4) . . ?
C12 N3 C14 103.6(5) . . ?
C14 N3 V2 129.4(4) . . ?
C21 N10 C22 107.5(5) . . ?
C18 N7 C20 108.5(5) . . ?
C12 N4 C13 106.5(6) . . ?
O8 C8 C1 111.3(4) . . ?
O8 C8 C9 109.2(4) . . ?
C9 C8 C1 109.9(4) . . ?
N7 C18 N8 109.0(5) . . ?
O4 C3 C4 108.6(4) . . ?
O4 C3 C10 110.5(4) . . ?
C10 C3 C4 109.7(4) . . ?
N1 C5 N2 111.3(5) . . ?
O12 C11 C10 118.4(5) . . ?
O13 C11 O12 124.1(5) . . ?
O13 C11 C10 117.5(5) . . ?
O1 C1 C8 110.3(4) . . ?
O1 C1 C2 111.0(4) . . ?
C2 C1 C8 111.9(4) . . ?
O10 C9 O9 123.6(5) . . ?
O10 C9 C8 119.8(5) . . ?
O9 C9 C8 116.6(5) . . ?
O2 C2 C1 115.3(4) . . ?
O3 C2 O2 123.0(5) . . ?
O3 C2 C1 121.6(4) . . ?
N9 C21 N10 111.5(6) . . ?
O11 C10 C3 111.0(4) . . ?
O11 C10 C11 110.3(4) . . ?
C3 C10 C11 110.8(4) . . ?
C7 C6 N2 105.8(5) . . ?
N5 C15 N6 108.9(5) . . ?
C20 C19 N8 106.9(6) . . ?
C19 C20 N7 107.4(6) . . ?
C6 C7 N1 109.7(5) . . ?
N3 C12 N4 112.5(6) . . ?
C16 C17 N5 106.0(6) . . ?
C23 C22 N10 106.3(5) . . ?
C22 C23 N9 108.3(6) . . ?
N6 C16 C17 107.3(6) . . ?
C13 C14 N3 110.4(7) . . ?
C14 C13 N4 107.0(7) . . ?

loop_
_geom_bond_atom_site_label_1
_geom_bond_atom_site_label_2
_geom_bond_distance
_geom_bond_site_symmetry_2
_geom_bond_publ_flag
V1 O2 1.987(3) . ?
V1 O5 2.051(3) . ?
V1 O4 2.155(3) . ?
V1 O1 1.989(3) . ?
V1 O7 1.603(4) . ?
V1 N1 2.130(4) . ?
V2 O11 2.318(3) . ?
V2 O8 1.961(3) . ?
V2 O9 1.990(4) . ?
V2 O12 2.007(3) . ?
V2 O14 1.595(4) . ?
V2 N3 2.126(4) . ?
O2 C2 1.285(6) . ?
O11 C10 1.434(6) . ?
O5 C4 1.277(6) . ?
O4 C3 1.401(6) . ?
O8 C8 1.406(6) . ?
O1 C1 1.419(5) . ?
O10 C9 1.245(6) . ?
O9 C9 1.273(6) . ?
O12 C11 1.280(6) . ?
O3 C2 1.233(6) . ?
O6 C4 1.234(6) . ?
N1 C5 1.314(7) . ?
N1 C7 1.382(7) . ?
O13 C11 1.244(6) . ?
N5 C15 1.308(7) . ?
N5 C17 1.363(7) . ?
N2 C5 1.348(7) . ?
N2 C6 1.369(7) . ?
N8 C18 1.322(7) . ?
N8 C19 1.373(8) . ?
N9 C21 1.301(7) . ?
N9 C23 1.370(8) . ?
C4 C3 1.529(7) . ?
N6 C15 1.317(7) . ?
N6 C16 1.348(8) . ?
N3 C12 1.303(8) . ?
N3 C14 1.362(8) . ?
N10 C21 1.326(8) . ?
N10 C22 1.358(9) . ?
N7 C18 1.322(7) . ?
N7 C20 1.362(8) . ?
N4 C12 1.318(8) . ?
N4 C13 1.336(10) . ?
C8 C1 1.535(7) . ?
C8 C9 1.533(7) . ?
C3 C10 1.516(7) . ?
C11 C10 1.525(7) . ?
C1 C2 1.532(7) . ?
C6 C7 1.360(8) . ?
C19 C20 1.346(8) . ?
C17 C16 1.359(9) . ?
C22 C23 1.358(9) . ?
C14 C13 1.314(10) . ?
